data_7040057
loop_
_publ_author_name
'Bouch\'e, Mathilde'
'Mordan, Michael'
'Kariuki, Benson M.'
'Coles, Simon J.'
'Christensen, Jeppe'
'Newman, Paul D.'

_publ_section_title
;
 Mono- and dimeric complexes of an asymmetric heterotopic P,CNHC,pyr
 ligand.
;
_journal_issue 34
_journal_name_full 'Dalton transactions (Cambridge, England : 2003)'
_journal_page_first 13347
_journal_page_last 13360
_journal_paper_doi 10.1039/c6dt02476a
_journal_volume 45
_journal_year 2016
_chemical_absolute_configuration ad
_chemical_formula_sum 'C78 H90 Ag2 Cl10 F18 N6 O7 P4 S2'
_chemical_formula_weight 2323.79
_chemical_name_systematic
;
 ?
;
_space_group_crystal_system monoclinic
_space_group_IT_number 4
_space_group_name_Hall 'P 2yb'
_space_group_name_H-M_alt 'P 1 21 1'
_symmetry_space_group_name_Hall 'P 2yb'
_symmetry_space_group_name_H-M 'P 1 21 1'
_atom_sites_solution_hydrogens geom
_audit_creation_method SHELXL-2013
_audit_update_record
;
2016-07-13 deposited with the CCDC.
2016-07-15 downloaded from the CCDC.
;
_cell_angle_alpha 90
_cell_angle_beta 93.680(2)
_cell_angle_gamma 90
_cell_formula_units_Z 2
_cell_length_a 19.7186(6)
_cell_length_b 10.8796(2)
_cell_length_c 23.3108(6)
_cell_measurement_reflns_used 8608
_cell_measurement_temperature 150(2)
_cell_measurement_theta_max 72.2480
_cell_measurement_theta_min 4.3270
_cell_volume 4990.6(2)
_computing_cell_refinement
;
CrysAlisPro, Agilent Technologies,
Version 1.171.36.28 (release 01-02-2013 CrysAlis171 .NET)
(compiled Feb  1 2013,16:14:44)
;
_computing_data_collection
;
CrysAlisPro, Agilent Technologies,
Version 1.171.36.28 (release 01-02-2013 CrysAlis171 .NET)
(compiled Feb  1 2013,16:14:44)
;
_computing_data_reduction
;
CrysAlisPro, Agilent Technologies,
Version 1.171.36.28 (release 01-02-2013 CrysAlis171 .NET)
(compiled Feb  1 2013,16:14:44)
;
_computing_structure_refinement 'SHELXL-2013 (Sheldrick, 2013)'
_computing_structure_solution 'SHELXS-2013 (Sheldrick, 2013)'
_diffrn_ambient_temperature 150(2)
_diffrn_measured_fraction_theta_full 0.997
_diffrn_measured_fraction_theta_max 0.970
_diffrn_measurement_device_type 'SuperNova, Dual, Cu at zero, Atlas'
_diffrn_measurement_method '\w scans'
_diffrn_radiation_type CuK\a
_diffrn_radiation_wavelength 1.54184
_diffrn_reflns_av_R_equivalents 0.0431
_diffrn_reflns_av_unetI/netI 0.0533
_diffrn_reflns_Laue_measured_fraction_full 0.997
_diffrn_reflns_Laue_measured_fraction_max 0.970
_diffrn_reflns_limit_h_max 20
_diffrn_reflns_limit_h_min -24
_diffrn_reflns_limit_k_max 13
_diffrn_reflns_limit_k_min -11
_diffrn_reflns_limit_l_max 19
_diffrn_reflns_limit_l_min -28
_diffrn_reflns_number 21155
_diffrn_reflns_point_group_measured_fraction_full 0.761
_diffrn_reflns_point_group_measured_fraction_max 0.724
_diffrn_reflns_theta_full 67.684
_diffrn_reflns_theta_max 73.554
_diffrn_reflns_theta_min 3.800
_exptl_absorpt_coefficient_mu 7.352
_exptl_absorpt_correction_T_max 1.00000
_exptl_absorpt_correction_T_min 0.49787
_exptl_absorpt_correction_type multi-scan
_exptl_absorpt_process_details
;
CrysAlisPro, Agilent Technologies,
Version 1.171.36.28 (release 01-02-2013 CrysAlis171 .NET)
(compiled Feb  1 2013,16:14:44)
Empirical absorption correction using spherical harmonics,
 implemented in SCALE3 ABSPACK scaling algorithm.
;
_exptl_crystal_colour yellow
_exptl_crystal_density_diffrn 1.546
_exptl_crystal_description block
_exptl_crystal_F_000 2348
_exptl_crystal_size_max 0.280
_exptl_crystal_size_mid 0.224
_exptl_crystal_size_min 0.120
_refine_diff_density_max 2.638
_refine_diff_density_min -0.984
_refine_diff_density_rms 0.179
_refine_ls_abs_structure_details
;
 Flack x determined using 3625 quotients [(I+)-(I-)]/[(I+)+(I-)]
 (Parsons and Flack (2004), Acta Cryst. A60, s61).
;
_refine_ls_abs_structure_Flack 0.074(8)
_refine_ls_extinction_method none
_refine_ls_goodness_of_fit_ref 1.067
_refine_ls_hydrogen_treatment constr
_refine_ls_matrix_type full
_refine_ls_number_parameters 1153
_refine_ls_number_reflns 14570
_refine_ls_number_restraints 14
_refine_ls_restrained_S_all 1.068
_refine_ls_R_factor_all 0.0941
_refine_ls_R_factor_gt 0.0870
_refine_ls_shift/su_max 0.005
_refine_ls_shift/su_mean 0.000
_refine_ls_structure_factor_coef Fsqd
_refine_ls_weighting_details 'w=1/[\s^2^(Fo^2^)+(0.1631P)^2^+15.5150P] where P=(Fo^2^+2Fc^2^)/3'
_refine_ls_weighting_scheme calc
_refine_ls_wR_factor_gt 0.2411
_refine_ls_wR_factor_ref 0.2493
_reflns_Friedel_coverage 0.415
_reflns_Friedel_fraction_full 0.497
_reflns_Friedel_fraction_max 0.449
_reflns_number_gt 13222
_reflns_number_total 14570
_reflns_threshold_expression 'I > 2\s(I)'
_cod_data_source_file c6dt02476a2.cif
_cod_data_source_block cmpd2
_cod_depositor_comments 'Adding full bibliography for 7040057--7040062.cif.'
_cod_database_code 7040057
_shelx_space_group_comment
;
The symmetry employed for this shelxl refinement is uniquely defined
by the following loop, which should always be used as a source of
symmetry information in preference to the above space-group names.
They are only intended as comments.
;
_shelx_estimated_absorpt_t_min 0.233
_shelx_estimated_absorpt_t_max 0.472
_shelxl_version_number 2013-4

loop_
_space_group_symop_operation_xyz
'x, y, z'
'-x, y+1/2, -z'

loop_
_atom_site_label
_atom_site_type_symbol
_atom_site_fract_x
_atom_site_fract_y
_atom_site_fract_z
_atom_site_U_iso_or_equiv
_atom_site_adp_type
_atom_site_occupancy
_atom_site_site_symmetry_order
_atom_site_calc_flag
_atom_site_refinement_flags_posn
_atom_site_refinement_flags_adp
C1 C 0.2278(6) 0.6105(13) 0.3329(6) 0.037(3) Uani 1 1 d . .
H1 H 0.2650 0.5886 0.3111 0.045 Uiso 1 1 calc R U
C2 C 0.1741(8) 0.5300(15) 0.3344(8) 0.055(4) Uani 1 1 d . .
H2 H 0.1740 0.4542 0.3141 0.066 Uiso 1 1 calc R U
C3 C 0.1219(9) 0.5620(14) 0.3654(9) 0.058(4) Uani 1 1 d . .
H3 H 0.0842 0.5079 0.3672 0.070 Uiso 1 1 calc R U
C4 C 0.1220(7) 0.6725(14) 0.3949(7) 0.047(3) Uani 1 1 d . .
H4 H 0.0846 0.6962 0.4163 0.056 Uiso 1 1 calc R U
C5 C 0.1782(6) 0.7466(12) 0.3921(5) 0.031(2) Uani 1 1 d . .
C6 C 0.1830(7) 0.8668(12) 0.4247(6) 0.043(3) Uani 1 1 d . .
H6 H 0.2260 0.9087 0.4152 0.052 Uiso 1 1 calc R U
C7 C 0.1858(8) 0.8456(16) 0.4907(6) 0.054(3) Uani 1 1 d . .
H7A H 0.2070 0.9168 0.5104 0.081 Uiso 1 1 calc R U
H7B H 0.2126 0.7718 0.5003 0.081 Uiso 1 1 calc R U
H7C H 0.1396 0.8349 0.5030 0.081 Uiso 1 1 calc R U
C8 C 0.1141(7) 0.9610(12) 0.3502(5) 0.035(3) Uani 1 1 d . .
C9 C 0.0888(7) 1.0360(12) 0.4428(5) 0.038(3) Uani 1 1 d . .
H9 H 0.0916 1.0085 0.4838 0.046 Uiso 1 1 calc R U
C10 C 0.1203(8) 1.1638(14) 0.4371(7) 0.048(3) Uani 1 1 d . .
H10A H 0.1691 1.1577 0.4301 0.058 Uiso 1 1 calc R U
H10B H 0.1152 1.2132 0.4723 0.058 Uiso 1 1 calc R U
C11 C 0.0788(8) 1.2225(13) 0.3838(7) 0.048(3) Uani 1 1 d . .
H11A H 0.0542 1.2971 0.3950 0.058 Uiso 1 1 calc R U
H11B H 0.1090 1.2439 0.3530 0.058 Uiso 1 1 calc R U
C12 C 0.0291(7) 1.1195(13) 0.3644(6) 0.040(3) Uani 1 1 d . .
C13 C 0.0161(8) 1.0482(12) 0.4200(6) 0.042(3) Uani 1 1 d . .
C14 C -0.0219(8) 0.9251(13) 0.4103(7) 0.049(3) Uani 1 1 d . .
H14A H 0.0034 0.8725 0.3850 0.074 Uiso 1 1 calc R U
H14B H -0.0674 0.9408 0.3924 0.074 Uiso 1 1 calc R U
H14C H -0.0259 0.8838 0.4473 0.074 Uiso 1 1 calc R U
C15 C -0.0243(9) 1.1244(18) 0.4608(7) 0.061(4) Uani 1 1 d . .
H15A H -0.0288 1.0785 0.4965 0.091 Uiso 1 1 calc R U
H15B H -0.0695 1.1417 0.4427 0.091 Uiso 1 1 calc R U
H15C H -0.0004 1.2019 0.4694 0.091 Uiso 1 1 calc R U
C16 C -0.0383(9) 1.1683(19) 0.3322(8) 0.063(4) Uani 1 1 d . .
H16A H -0.0309 1.1804 0.2914 0.095 Uiso 1 1 calc R U
H16B H -0.0513 1.2466 0.3491 0.095 Uiso 1 1 calc R U
H16C H -0.0748 1.1081 0.3359 0.095 Uiso 1 1 calc R U
C17 C 0.0693(7) 1.0604(15) 0.2653(6) 0.042(3) Uani 1 1 d . .
H17A H 0.1166 1.0490 0.2544 0.050 Uiso 1 1 calc R U
H17B H 0.0572 1.1476 0.2580 0.050 Uiso 1 1 calc R U
C18 C 0.0239(6) 0.9825(13) 0.2267(6) 0.038(3) Uani 1 1 d . .
C19 C 0.0220(7) 0.9976(12) 0.1663(6) 0.038(3) Uani 1 1 d . .
C20 C -0.0203(7) 0.9213(15) 0.1308(7) 0.049(3) Uani 1 1 d . .
H20 H -0.0221 0.9331 0.0904 0.059 Uiso 1 1 calc R U
C21 C -0.0593(8) 0.8297(19) 0.1533(9) 0.065(5) Uani 1 1 d . .
H21 H -0.0867 0.7781 0.1285 0.078 Uiso 1 1 calc R U
C22 C -0.0582(8) 0.8139(14) 0.2119(8) 0.051(4) Uani 1 1 d . .
H22 H -0.0860 0.7529 0.2276 0.062 Uiso 1 1 calc R U
C23 C -0.0166(7) 0.8863(12) 0.2480(7) 0.042(3) Uani 1 1 d . .
H23 H -0.0150 0.8714 0.2882 0.051 Uiso 1 1 calc R U
C24 C 0.0301(8) 1.2580(13) 0.1614(6) 0.041(3) Uani 1 1 d . .
C25 C 0.0675(9) 1.3592(13) 0.1815(7) 0.053(4) Uani 1 1 d . .
H25 H 0.1155 1.3595 0.1796 0.064 Uiso 1 1 calc R U
C26 C 0.0359(11) 1.4580(15) 0.2040(8) 0.065(5) Uani 1 1 d . .
H26 H 0.0621 1.5263 0.2179 0.077 Uiso 1 1 calc R U
C27 C -0.0335(12) 1.4595(16) 0.2067(7) 0.066(5) Uani 1 1 d . .
H27 H -0.0553 1.5268 0.2237 0.079 Uiso 1 1 calc R U
C28 C -0.0713(9) 1.3605(18) 0.1840(8) 0.062(4) Uani 1 1 d . .
H28 H -0.1196 1.3637 0.1818 0.075 Uiso 1 1 calc R U
C29 C -0.0395(8) 1.2607(17) 0.1651(8) 0.056(4) Uani 1 1 d . .
H29 H -0.0655 1.1901 0.1541 0.067 Uiso 1 1 calc R U
C30 C 0.0538(7) 1.1103(16) 0.0601(6) 0.046(3) Uani 1 1 d . .
C31 C 0.0910(11) 1.0230(19) 0.0292(8) 0.070(5) Uani 1 1 d . .
H31 H 0.1261 0.9751 0.0479 0.084 Uiso 1 1 calc R U
C32 C 0.0748(12) 1.011(2) -0.0276(10) 0.080(6) Uani 1 1 d . .
H32 H 0.0974 0.9498 -0.0486 0.096 Uiso 1 1 calc R U
C33 C 0.0241(14) 1.087(3) -0.0576(9) 0.093(8) Uani 1 1 d . .
H33 H 0.0156 1.0789 -0.0979 0.112 Uiso 1 1 calc R U
C34 C -0.0111(14) 1.170(3) -0.0284(8) 0.088(7) Uani 1 1 d . .
H34 H -0.0462 1.2181 -0.0469 0.106 Uiso 1 1 calc R U
C35 C 0.0060(11) 1.1813(19) 0.0287(7) 0.069(5) Uani 1 1 d . .
H35 H -0.0166 1.2431 0.0489 0.083 Uiso 1 1 calc R U
C36 C 0.2811(7) 1.3512(15) 0.1673(7) 0.047(3) Uani 1 1 d . .
H36 H 0.2421 1.3616 0.1887 0.057 Uiso 1 1 calc R U
C37 C 0.3322(8) 1.4399(15) 0.1725(7) 0.052(4) Uani 1 1 d . .
H37 H 0.3289 1.5090 0.1971 0.062 Uiso 1 1 calc R U
C38 C 0.3873(8) 1.4230(15) 0.1406(8) 0.055(4) Uani 1 1 d . .
H38 H 0.4234 1.4811 0.1427 0.066 Uiso 1 1 calc R U
C39 C 0.3907(8) 1.3227(14) 0.1056(7) 0.050(3) Uani 1 1 d . .
H39 H 0.4286 1.3115 0.0831 0.060 Uiso 1 1 calc R U
C40 C 0.3375(7) 1.2361(11) 0.1032(6) 0.037(3) Uani 1 1 d . .
C41 C 0.3438(7) 1.1256(14) 0.0628(5) 0.040(3) Uani 1 1 d . .
H41 H 0.3662 1.1572 0.0284 0.048 Uiso 1 1 calc R U
C42 C 0.2800(8) 1.0645(15) 0.0405(6) 0.050(3) Uani 1 1 d . .
H42A H 0.2907 1.0008 0.0128 0.075 Uiso 1 1 calc R U
H42B H 0.2496 1.1256 0.0216 0.075 Uiso 1 1 calc R U
H42C H 0.2576 1.0269 0.0725 0.075 Uiso 1 1 calc R U
C43 C 0.3960(6) 1.0205(12) 0.1488(6) 0.035(3) Uani 1 1 d . .
C44 C 0.4403(8) 0.9691(12) 0.0569(6) 0.046(3) Uani 1 1 d . .
H44 H 0.4238 0.9649 0.0155 0.055 Uiso 1 1 calc R U
C45 C 0.5094(9) 1.0221(15) 0.0652(6) 0.054(4) Uani 1 1 d . .
H45A H 0.5068 1.1127 0.0684 0.064 Uiso 1 1 calc R U
H45B H 0.5363 1.0016 0.0320 0.064 Uiso 1 1 calc R U
C46 C 0.5434(8) 0.9663(19) 0.1213(8) 0.063(4) Uani 1 1 d . .
H46A H 0.5539 1.0311 0.1504 0.075 Uiso 1 1 calc R U
H46B H 0.5859 0.9226 0.1136 0.075 Uiso 1 1 calc R U
C47 C 0.4891(8) 0.8755(13) 0.1420(6) 0.045(3) Uani 1 1 d . .
C48 C 0.4490(8) 0.8386(14) 0.0849(6) 0.049(3) Uani 1 1 d . .
C49 C 0.3836(10) 0.7707(14) 0.0916(8) 0.064(5) Uani 1 1 d . .
H49A H 0.3934 0.6901 0.1089 0.096 Uiso 1 1 calc R U
H49B H 0.3597 0.7598 0.0537 0.096 Uiso 1 1 calc R U
H49C H 0.3550 0.8181 0.1164 0.096 Uiso 1 1 calc R U
C50 C 0.4937(11) 0.7580(15) 0.0470(7) 0.065(5) Uani 1 1 d . .
H50A H 0.4907 0.6718 0.0587 0.097 Uiso 1 1 calc R U
H50B H 0.5411 0.7855 0.0518 0.097 Uiso 1 1 calc R U
H50C H 0.4775 0.7662 0.0065 0.097 Uiso 1 1 calc R U
C51 C 0.5175(12) 0.771(2) 0.1760(9) 0.085(7) Uani 1 1 d . .
H51A H 0.5340 0.7999 0.2142 0.127 Uiso 1 1 calc R U
H51B H 0.5552 0.7348 0.1564 0.127 Uiso 1 1 calc R U
H51C H 0.4821 0.7090 0.1799 0.127 Uiso 1 1 calc R U
C52 C 0.4331(7) 0.9297(12) 0.2376(5) 0.035(3) Uani 1 1 d . .
H52A H 0.4417 0.8418 0.2463 0.042 Uiso 1 1 calc R U
H52B H 0.3858 0.9480 0.2468 0.042 Uiso 1 1 calc R U
C53 C 0.4802(6) 1.0052(11) 0.2759(6) 0.035(3) Uani 1 1 d . .
C54 C 0.4880(7) 0.9744(13) 0.3357(6) 0.037(3) Uani 1 1 d . .
C55 C 0.5324(7) 1.0443(14) 0.3732(6) 0.042(3) Uani 1 1 d . .
H55 H 0.5365 1.0270 0.4132 0.051 Uiso 1 1 calc R U
C56 C 0.5696(8) 1.1385(17) 0.3502(7) 0.056(4) Uani 1 1 d . .
H56 H 0.6012 1.1833 0.3746 0.067 Uiso 1 1 calc R U
C57 C 0.5616(9) 1.1685(15) 0.2925(8) 0.054(4) Uani 1 1 d . .
H57 H 0.5873 1.2339 0.2779 0.065 Uiso 1 1 calc R U
C58 C 0.5166(7) 1.1042(13) 0.2560(6) 0.046(3) Uani 1 1 d . .
H58 H 0.5104 1.1279 0.2168 0.055 Uiso 1 1 calc R U
C59 C 0.4820(7) 0.7148(15) 0.3370(6) 0.038(3) Uani 1 1 d . .
C60 C 0.4444(8) 0.6128(16) 0.3191(6) 0.047(3) Uani 1 1 d . .
H60 H 0.3967 0.6125 0.3223 0.057 Uiso 1 1 calc R U
C61 C 0.4763(10) 0.5081(16) 0.2958(7) 0.058(4) Uani 1 1 d . .
H61 H 0.4507 0.4368 0.2852 0.069 Uiso 1 1 calc R U
C62 C 0.5441(10) 0.5130(18) 0.2891(8) 0.060(5) Uani 1 1 d . .
H62 H 0.5660 0.4455 0.2722 0.072 Uiso 1 1 calc R U
C63 C 0.5810(10) 0.6139(16) 0.3062(8) 0.065(5) Uani 1 1 d . .
H63 H 0.6284 0.6158 0.3009 0.077 Uiso 1 1 calc R U
C64 C 0.5506(8) 0.7145(14) 0.3315(6) 0.045(3) Uani 1 1 d . .
H64 H 0.5775 0.7825 0.3447 0.054 Uiso 1 1 calc R U
C65 C 0.4609(5) 0.8520(14) 0.4404(5) 0.034(3) Uani 1 1 d . .
C66 C 0.4234(8) 0.9294(14) 0.4749(6) 0.046(3) Uani 1 1 d . .
H66 H 0.3879 0.9795 0.4582 0.055 Uiso 1 1 calc R U
C67 C 0.4397(10) 0.9314(16) 0.5352(6) 0.055(4) Uani 1 1 d . .
H67 H 0.4130 0.9797 0.5591 0.066 Uiso 1 1 calc R U
C68 C 0.4921(10) 0.8662(18) 0.5590(7) 0.065(5) Uani 1 1 d . .
H68 H 0.5051 0.8757 0.5987 0.078 Uiso 1 1 calc R U
C69 C 0.5263(10) 0.7873(17) 0.5269(7) 0.059(4) Uani 1 1 d . .
H69 H 0.5606 0.7368 0.5450 0.071 Uiso 1 1 calc R U
C70 C 0.5123(9) 0.7780(19) 0.4663(7) 0.057(4) Uani 1 1 d . .
H70 H 0.5373 0.7230 0.4440 0.068 Uiso 1 1 calc R U
C71 C 0.3179(7) 1.2567(14) 0.3388(7) 0.044(3) Uani 1 1 d . .
C72 C 0.1963(8) 0.7036(16) 0.1593(6) 0.045(3) Uani 1 1 d . .
C73 C 0.7631(15) 0.615(3) 0.2128(17) 0.137(14) Uani 1 1 d . .
H73A H 0.7979 0.6230 0.2451 0.164 Uiso 1 1 calc R U
H73B H 0.7301 0.5495 0.2212 0.164 Uiso 1 1 calc R U
C74 C 0.7631(17) 0.301(3) 0.3230(12) 0.108(9) Uani 1 1 d . .
H74A H 0.8063 0.3480 0.3230 0.130 Uiso 1 1 calc R U
H74B H 0.7484 0.2798 0.2828 0.130 Uiso 1 1 calc R U
C75 C 0.7503(12) 0.706(2) 0.4168(11) 0.085(6) Uani 1 1 d . .
H75A H 0.7588 0.6310 0.3945 0.101 Uiso 1 1 calc R U
H75B H 0.7941 0.7317 0.4365 0.101 Uiso 1 1 calc R U
C76 C 0.3213(17) 0.488(2) 0.5058(12) 0.116(10) Uani 1 1 d . .
H76A H 0.3317 0.4796 0.5477 0.139 Uiso 1 1 calc R U
H76B H 0.3412 0.4171 0.4865 0.139 Uiso 1 1 calc R U
C77 C 0.2097(19) 0.395(4) 0.953(2) 0.18(2) Uani 1 1 d . .
H77A H 0.1925 0.4693 0.9323 0.210 Uiso 1 1 calc R U
H77B H 0.2090 0.3262 0.9247 0.210 Uiso 1 1 calc R U
C78 C 0.8126(12) 0.077(3) 0.2077(10) 0.095(7) Uani 1 1 d D U
H78A H 0.7736 0.0604 0.2306 0.142 Uiso 1 1 calc R U
H78B H 0.8434 0.1346 0.2282 0.142 Uiso 1 1 calc R U
H78C H 0.8367 -0.0005 0.2013 0.142 Uiso 1 1 calc R U
N1 N 0.2300(5) 0.7176(10) 0.3605(5) 0.034(2) Uani 1 1 d . .
N2 N 0.1247(5) 0.9492(10) 0.4065(5) 0.035(2) Uani 1 1 d . .
N3 N 0.0678(5) 1.0376(10) 0.3271(5) 0.034(2) Uani 1 1 d . .
N4 N 0.2844(5) 1.2491(10) 0.1325(5) 0.035(2) Uani 1 1 d . .
N5 N 0.3929(6) 1.0362(10) 0.0920(4) 0.035(2) Uani 1 1 d . .
N6 N 0.4394(6) 0.9500(11) 0.1756(4) 0.038(2) Uani 1 1 d . .
O1 O 0.2593(6) 1.0451(10) 0.3384(5) 0.049(2) Uani 1 1 d . .
O2 O 0.3059(9) 1.1179(13) 0.2505(5) 0.081(4) Uani 1 1 d . .
O3 O 0.2047(6) 1.2110(12) 0.2834(6) 0.065(3) Uani 1 1 d . .
O4 O 0.1825(5) 0.8586(11) 0.2425(4) 0.050(3) Uani 1 1 d . .
O5 O 0.2935(5) 0.7686(10) 0.2311(4) 0.043(2) Uani 1 1 d . .
O6 O 0.2488(6) 0.9194(9) 0.1638(5) 0.050(2) Uani 1 1 d . .
O7 O 0.7879(13) 0.131(3) 0.1502(12) 0.190(12) Uani 1 1 d D U
F1 F 0.2901(9) 1.2891(12) 0.3866(5) 0.097(4) Uani 1 1 d . .
F2 F 0.3803(6) 1.2121(14) 0.3538(7) 0.104(5) Uani 1 1 d . .
F3 F 0.3275(6) 1.3585(10) 0.3116(5) 0.076(3) Uani 1 1 d . .
F4 F 0.2356(6) 0.6677(11) 0.1207(4) 0.072(3) Uani 1 1 d . .
F5 F 0.1827(6) 0.6060(9) 0.1908(5) 0.069(3) Uani 1 1 d . .
F6 F 0.1360(5) 0.7445(14) 0.1341(5) 0.081(4) Uani 1 1 d . .
F7 F 0.5333(6) 0.4238(13) 0.0782(5) 0.080(3) Uani 1 1 d . .
F8 F 0.6473(8) 0.461(2) 0.0863(7) 0.121(6) Uani 1 1 d . .
F9 F 0.6560(7) 0.3585(15) 0.1717(7) 0.107(5) Uani 1 1 d . .
F10 F 0.5453(8) 0.3177(17) 0.1632(7) 0.115(6) Uani 1 1 d . .
F11 F 0.5810(11) 0.5113(14) 0.1556(6) 0.122(6) Uani 1 1 d . .
F12 F 0.6084(9) 0.2650(16) 0.0944(13) 0.187(13) Uani 1 1 d . .
F13 F 0.8579(6) 0.4926(14) 0.4017(5) 0.082(3) Uani 1 1 d . .
F14 F 0.8588(6) 0.631(2) 0.3303(7) 0.133(8) Uani 1 1 d . .
F15 F 0.9704(5) 0.6259(14) 0.3341(6) 0.085(4) Uani 1 1 d . .
F16 F 0.9696(7) 0.4843(12) 0.4066(6) 0.089(4) Uani 1 1 d . .
F17 F 0.9111(10) 0.4482(17) 0.3227(6) 0.119(6) Uani 1 1 d . .
F18 F 0.9156(8) 0.6605(11) 0.4155(5) 0.094(4) Uani 1 1 d . .
P1 P 0.07367(16) 1.1198(3) 0.13615(13) 0.0367(6) Uani 1 1 d . .
P2 P 0.43852(14) 0.8471(3) 0.36405(11) 0.0297(6) Uani 1 1 d . .
P3 P 0.5958(3) 0.3897(5) 0.1239(2) 0.0634(11) Uani 1 1 d . .
P4 P 0.9138(2) 0.5587(5) 0.3676(2) 0.0564(10) Uani 1 1 d . .
S1 S 0.26725(17) 1.1460(3) 0.29884(14) 0.0388(7) Uani 1 1 d . .
S2 S 0.23482(15) 0.8254(3) 0.20484(12) 0.0354(6) Uani 1 1 d . .
Ag1 Ag 0.31927(4) 0.83862(8) 0.34495(4) 0.0380(2) Uani 1 1 d . .
Ag2 Ag 0.19435(5) 1.12260(9) 0.15262(4) 0.0429(3) Uani 1 1 d . .
Cl1 Cl 0.7183(8) 0.7747(17) 0.1906(7) 0.217(6) Uani 1 1 d . .
Cl2 Cl 0.8015(4) 0.5918(8) 0.1410(6) 0.161(5) Uani 1 1 d . .
Cl3 Cl 0.7017(3) 0.3872(6) 0.3537(5) 0.121(3) Uani 1 1 d . .
Cl4 Cl 0.7745(4) 0.1607(7) 0.3675(4) 0.110(2) Uani 1 1 d . .
Cl5 Cl 0.7215(3) 0.8259(8) 0.3679(3) 0.104(2) Uani 1 1 d . .
Cl6 Cl 0.6958(3) 0.6732(6) 0.4662(3) 0.0929(17) Uani 1 1 d . .
Cl7 Cl 0.2301(3) 0.4884(5) 0.4908(2) 0.0782(13) Uani 1 1 d . .
Cl8 Cl 0.3575(4) 0.6215(7) 0.4824(3) 0.105(2) Uani 1 1 d . .
Cl9 Cl 0.2931(5) 0.4199(14) 0.9803(5) 0.172(5) Uani 1 1 d . .
Cl10 Cl 0.1595(6) 0.3609(11) 1.0051(6) 0.168(5) Uani 1 1 d . .

loop_
_atom_site_aniso_label
_atom_site_aniso_U_11
_atom_site_aniso_U_22
_atom_site_aniso_U_33
_atom_site_aniso_U_23
_atom_site_aniso_U_13
_atom_site_aniso_U_12
C1 0.047(6) 0.027(6) 0.040(6) 0.001(6) 0.013(5) 0.000(5)
C2 0.059(9) 0.033(8) 0.074(11) -0.012(8) 0.001(7) -0.010(7)
C3 0.062(9) 0.017(6) 0.098(13) 0.014(8) 0.014(8) -0.001(6)
C4 0.045(7) 0.029(7) 0.068(9) 0.007(7) 0.016(6) -0.004(6)
C5 0.030(5) 0.025(6) 0.040(6) 0.000(5) 0.019(4) 0.003(4)
C6 0.058(8) 0.026(7) 0.046(7) 0.002(5) 0.006(6) 0.005(5)
C7 0.077(9) 0.043(8) 0.041(7) -0.006(7) 0.004(6) 0.014(8)
C8 0.045(6) 0.025(6) 0.035(6) 0.003(5) 0.007(5) -0.005(5)
C9 0.058(7) 0.022(6) 0.037(6) -0.005(5) 0.022(5) 0.000(5)
C10 0.060(8) 0.029(7) 0.056(8) -0.006(6) 0.017(7) -0.007(6)
C11 0.070(9) 0.023(6) 0.053(8) 0.001(6) 0.017(7) -0.001(6)
C12 0.055(7) 0.020(6) 0.045(7) -0.001(6) 0.014(5) 0.002(6)
C13 0.070(8) 0.017(6) 0.042(7) 0.000(5) 0.018(6) 0.004(6)
C14 0.062(8) 0.027(7) 0.061(9) 0.008(6) 0.018(7) -0.004(6)
C15 0.071(9) 0.051(9) 0.064(9) 0.012(8) 0.029(7) 0.021(9)
C16 0.063(10) 0.053(10) 0.074(11) 0.004(9) 0.005(8) 0.017(8)
C17 0.041(6) 0.038(7) 0.045(7) 0.008(6) 0.003(5) -0.005(6)
C18 0.041(6) 0.025(6) 0.050(8) 0.006(6) 0.005(5) -0.001(5)
C19 0.052(7) 0.021(6) 0.039(7) -0.002(5) -0.007(5) 0.002(5)
C20 0.051(8) 0.035(8) 0.060(9) 0.001(7) -0.007(6) -0.008(6)
C21 0.063(9) 0.047(10) 0.084(12) -0.017(10) -0.004(8) -0.022(9)
C22 0.055(8) 0.031(8) 0.069(10) -0.003(7) 0.012(7) -0.013(6)
C23 0.049(7) 0.019(6) 0.060(8) 0.003(6) 0.008(6) -0.001(5)
C24 0.069(9) 0.020(6) 0.035(6) 0.007(5) 0.004(6) 0.004(6)
C25 0.085(10) 0.020(7) 0.054(8) 0.004(6) -0.004(7) -0.005(7)
C26 0.096(14) 0.023(7) 0.073(12) 0.000(8) -0.008(10) 0.015(8)
C27 0.127(17) 0.027(8) 0.044(9) 0.001(7) 0.015(9) 0.010(9)
C28 0.070(10) 0.045(10) 0.072(11) 0.003(8) 0.001(8) 0.000(8)
C29 0.050(8) 0.042(9) 0.074(11) 0.013(8) -0.002(7) 0.001(7)
C30 0.046(7) 0.046(9) 0.047(7) -0.007(7) 0.002(5) -0.012(7)
C31 0.099(14) 0.054(11) 0.058(10) -0.014(9) 0.011(9) -0.029(10)
C32 0.105(16) 0.047(11) 0.089(15) -0.017(10) 0.017(12) -0.021(11)
C33 0.13(2) 0.092(19) 0.051(11) -0.018(12) -0.021(12) -0.025(16)
C34 0.135(19) 0.089(17) 0.037(9) 0.010(11) -0.025(10) -0.006(15)
C35 0.109(15) 0.055(11) 0.040(8) 0.008(8) -0.018(9) 0.002(10)
C36 0.052(7) 0.031(7) 0.060(8) 0.004(7) 0.013(6) 0.005(6)
C37 0.075(10) 0.027(7) 0.055(9) 0.003(6) 0.017(7) 0.004(7)
C38 0.054(8) 0.029(7) 0.084(11) 0.001(7) 0.017(8) -0.011(6)
C39 0.057(8) 0.025(7) 0.072(9) 0.004(7) 0.022(7) -0.001(6)
C40 0.048(7) 0.016(6) 0.048(7) 0.008(5) 0.017(5) 0.002(5)
C41 0.055(7) 0.034(7) 0.031(6) 0.009(5) 0.009(5) 0.008(6)
C42 0.068(9) 0.038(7) 0.044(7) 0.001(6) 0.000(6) -0.005(7)
C43 0.042(6) 0.029(7) 0.036(6) 0.000(5) 0.010(5) -0.004(5)
C44 0.085(10) 0.021(6) 0.034(6) 0.004(5) 0.019(6) 0.008(6)
C45 0.082(11) 0.037(8) 0.046(8) 0.007(6) 0.034(7) 0.010(7)
C46 0.055(9) 0.067(11) 0.069(10) -0.005(9) 0.027(8) -0.007(8)
C47 0.065(8) 0.035(8) 0.036(6) 0.004(6) 0.013(6) 0.015(6)
C48 0.079(9) 0.029(7) 0.041(7) -0.004(6) 0.023(6) 0.012(7)
C49 0.104(14) 0.021(7) 0.068(11) -0.003(7) 0.021(9) 0.002(8)
C50 0.119(15) 0.027(7) 0.050(8) -0.008(6) 0.028(9) 0.018(8)
C51 0.114(16) 0.077(15) 0.066(11) 0.036(11) 0.025(11) 0.051(13)
C52 0.063(7) 0.017(5) 0.026(5) 0.000(4) -0.001(5) -0.009(5)
C53 0.039(6) 0.016(5) 0.051(7) -0.006(5) 0.014(5) -0.009(5)
C54 0.045(7) 0.029(7) 0.037(7) -0.006(6) 0.004(5) -0.003(5)
C55 0.052(7) 0.035(7) 0.039(7) -0.012(6) -0.001(5) -0.006(6)
C56 0.059(8) 0.044(9) 0.066(10) -0.012(8) 0.009(7) -0.015(7)
C57 0.062(9) 0.026(7) 0.077(11) -0.013(7) 0.026(8) -0.013(6)
C58 0.061(8) 0.027(7) 0.052(8) 0.010(6) 0.020(6) -0.007(6)
C59 0.040(7) 0.046(8) 0.030(6) 0.012(6) 0.011(5) 0.000(6)
C60 0.066(8) 0.042(8) 0.033(6) -0.004(7) -0.002(5) -0.005(7)
C61 0.099(13) 0.029(8) 0.046(8) -0.010(7) 0.017(8) 0.010(8)
C62 0.081(12) 0.048(10) 0.053(9) 0.011(8) 0.017(8) 0.022(9)
C63 0.088(11) 0.029(8) 0.081(11) 0.020(8) 0.037(9) 0.026(8)
C64 0.057(8) 0.031(7) 0.048(8) 0.002(6) 0.012(6) 0.001(6)
C65 0.030(5) 0.044(7) 0.028(5) 0.007(6) 0.007(4) 0.002(5)
C66 0.077(9) 0.029(7) 0.032(6) -0.004(5) 0.008(6) 0.000(6)
C67 0.096(12) 0.044(9) 0.028(6) -0.005(6) 0.015(7) 0.002(8)
C68 0.106(13) 0.055(11) 0.032(7) -0.001(7) -0.003(7) 0.000(10)
C69 0.087(12) 0.047(9) 0.042(8) 0.007(7) -0.014(8) -0.005(8)
C70 0.066(9) 0.065(11) 0.038(7) -0.005(8) -0.002(6) 0.022(8)
C71 0.052(8) 0.028(7) 0.052(8) -0.006(6) 0.008(6) -0.001(6)
C72 0.057(8) 0.040(9) 0.039(7) 0.008(6) 0.000(6) 0.000(6)
C73 0.13(2) 0.070(17) 0.22(4) -0.01(2) 0.10(2) -0.032(17)
C74 0.16(3) 0.067(15) 0.101(18) -0.011(14) 0.036(17) 0.020(16)
C75 0.088(14) 0.068(14) 0.097(16) -0.015(12) 0.005(12) -0.018(11)
C76 0.20(3) 0.051(13) 0.098(19) 0.025(13) 0.036(19) 0.008(17)
C77 0.18(4) 0.10(3) 0.23(5) 0.06(3) -0.09(3) -0.03(3)
C78 0.095(13) 0.090(15) 0.105(14) -0.005(12) 0.052(12) 0.005(12)
N1 0.038(5) 0.027(5) 0.036(5) 0.009(4) 0.011(4) -0.008(4)
N2 0.045(6) 0.026(5) 0.034(5) 0.001(4) 0.010(4) 0.002(4)
N3 0.044(5) 0.020(5) 0.039(5) 0.001(4) 0.006(4) 0.002(4)
N4 0.042(5) 0.021(5) 0.040(6) 0.003(4) 0.007(4) -0.006(4)
N5 0.058(6) 0.018(5) 0.032(5) 0.001(4) 0.009(4) 0.003(4)
N6 0.059(6) 0.028(6) 0.029(5) 0.003(4) 0.011(4) -0.001(5)
O1 0.067(6) 0.034(6) 0.049(6) 0.004(5) 0.019(5) 0.000(5)
O2 0.153(12) 0.042(7) 0.055(7) -0.018(6) 0.056(8) -0.010(8)
O3 0.052(6) 0.050(7) 0.089(9) 0.012(6) -0.014(6) -0.002(5)
O4 0.065(6) 0.048(7) 0.037(5) -0.001(5) 0.005(4) 0.007(5)
O5 0.047(5) 0.043(6) 0.040(5) 0.004(4) 0.009(4) -0.009(4)
O6 0.073(7) 0.023(5) 0.055(6) 0.014(5) 0.012(5) -0.002(5)
O7 0.148(16) 0.18(2) 0.24(2) -0.033(19) -0.064(16) -0.027(17)
F1 0.189(14) 0.050(7) 0.052(6) -0.030(5) 0.021(7) -0.003(8)
F2 0.079(7) 0.077(9) 0.149(13) -0.016(9) -0.058(8) 0.010(6)
F3 0.091(7) 0.039(6) 0.095(8) -0.007(6) 0.001(6) -0.023(5)
F4 0.109(8) 0.057(6) 0.052(5) -0.022(5) 0.018(5) 0.003(6)
F5 0.094(7) 0.030(5) 0.082(7) 0.003(5) 0.001(5) -0.024(5)
F6 0.067(6) 0.097(10) 0.075(7) -0.016(7) -0.028(5) -0.001(6)
F7 0.090(7) 0.080(8) 0.071(7) 0.008(6) 0.024(6) -0.002(7)
F8 0.101(10) 0.164(19) 0.103(10) 0.030(11) 0.031(8) -0.034(11)
F9 0.106(9) 0.073(9) 0.137(12) 0.005(9) -0.034(8) -0.009(8)
F10 0.112(10) 0.103(12) 0.131(12) 0.064(11) 0.022(9) -0.012(9)
F11 0.23(2) 0.064(9) 0.071(8) -0.002(7) 0.041(10) 0.036(11)
F12 0.111(12) 0.083(12) 0.37(4) -0.138(18) 0.030(16) 0.004(9)
F13 0.091(7) 0.087(9) 0.071(7) 0.017(6) 0.027(6) -0.023(7)
F14 0.068(7) 0.21(2) 0.117(11) 0.103(14) 0.001(7) -0.007(10)
F15 0.072(6) 0.087(9) 0.100(8) 0.026(8) 0.029(6) -0.011(7)
F16 0.106(9) 0.061(7) 0.101(9) 0.022(7) 0.016(7) 0.023(7)
F17 0.188(16) 0.090(11) 0.086(9) -0.015(8) 0.060(10) -0.024(11)
F18 0.161(12) 0.046(6) 0.075(7) -0.011(6) 0.020(8) -0.003(7)
P1 0.0479(15) 0.0274(15) 0.0344(15) 0.0027(14) -0.0004(11) -0.0004(14)
P2 0.0414(13) 0.0236(14) 0.0247(12) 0.0016(12) 0.0068(10) -0.0002(13)
P3 0.083(3) 0.044(2) 0.065(3) -0.005(2) 0.020(2) -0.003(2)
P4 0.063(2) 0.047(2) 0.061(2) 0.004(2) 0.0208(18) -0.0038(19)
S1 0.0535(17) 0.0256(17) 0.0373(15) -0.0013(12) 0.0037(12) -0.0053(12)
S2 0.0503(15) 0.0242(15) 0.0317(13) -0.0017(13) 0.0023(11) -0.0032(13)
Ag1 0.0401(4) 0.0345(5) 0.0402(5) 0.0022(4) 0.0086(3) -0.0030(4)
Ag2 0.0483(5) 0.0341(5) 0.0469(5) 0.0026(4) 0.0091(4) -0.0019(4)
Cl1 0.243(15) 0.180(15) 0.232(15) 0.005(13) 0.053(12) 0.034(12)
Cl2 0.090(4) 0.078(5) 0.317(16) 0.006(7) 0.019(6) -0.007(4)
Cl3 0.073(3) 0.061(3) 0.225(9) -0.034(5) -0.012(4) -0.006(3)
Cl4 0.104(4) 0.080(4) 0.147(6) 0.018(4) 0.025(4) 0.008(3)
Cl5 0.093(4) 0.108(5) 0.111(4) -0.016(4) 0.000(3) -0.008(4)
Cl6 0.087(3) 0.069(3) 0.125(5) -0.011(3) 0.025(3) -0.005(3)
Cl7 0.094(3) 0.056(3) 0.082(3) 0.009(2) -0.007(3) 0.003(2)
Cl8 0.122(4) 0.080(4) 0.113(5) 0.045(4) -0.003(4) -0.020(4)
Cl9 0.140(7) 0.202(13) 0.172(9) 0.076(10) 0.002(6) 0.034(8)
Cl10 0.165(8) 0.121(8) 0.215(11) 0.075(8) -0.010(8) -0.017(7)

loop_
_atom_type_symbol
_atom_type_description
_atom_type_scat_dispersion_real
_atom_type_scat_dispersion_imag
_atom_type_scat_source
C C 0.0181 0.0091 'International Tables Vol C Tables 4.2.6.8 and 6.1.1.4'
N N 0.0311 0.0180 'International Tables Vol C Tables 4.2.6.8 and 6.1.1.4'
O O 0.0492 0.0322 'International Tables Vol C Tables 4.2.6.8 and 6.1.1.4'
F F 0.0727 0.0534 'International Tables Vol C Tables 4.2.6.8 and 6.1.1.4'
P P 0.2955 0.4335 'International Tables Vol C Tables 4.2.6.8 and 6.1.1.4'
S S 0.3331 0.5567 'International Tables Vol C Tables 4.2.6.8 and 6.1.1.4'
Ag Ag 0.1306 4.2820 'International Tables Vol C Tables 4.2.6.8 and 6.1.1.4'
Cl Cl 0.3639 0.7018 'International Tables Vol C Tables 4.2.6.8 and 6.1.1.4'
H H 0.0000 0.0000 'International Tables Vol C Tables 4.2.6.8 and 6.1.1.4'

loop_
_geom_angle_atom_site_label_1
_geom_angle_atom_site_label_2
_geom_angle_atom_site_label_3
_geom_angle
N1 C1 C2 123.1(12)
N1 C1 H1 118.4
C2 C1 H1 118.4
C3 C2 C1 117.8(15)
C3 C2 H2 121.1
C1 C2 H2 121.1
C2 C3 C4 121.1(15)
C2 C3 H3 119.4
C4 C3 H3 119.4
C5 C4 C3 117.4(14)
C5 C4 H4 121.3
C3 C4 H4 121.3
N1 C5 C4 122.3(12)
N1 C5 C6 117.2(11)
C4 C5 C6 120.5(12)
N2 C6 C5 110.7(11)
N2 C6 C7 110.4(11)
C5 C6 C7 111.5(11)
N2 C6 H6 108.0
C5 C6 H6 108.0
C7 C6 H6 108.0
C6 C7 H7A 109.5
C6 C7 H7B 109.5
H7A C7 H7B 109.5
C6 C7 H7C 109.5
H7A C7 H7C 109.5
H7B C7 H7C 109.5
N2 C8 N3 121.8(12)
N2 C9 C13 109.6(11)
N2 C9 C10 108.6(10)
C13 C9 C10 105.8(11)
N2 C9 H9 110.9
C13 C9 H9 110.9
C10 C9 H9 110.9
C9 C10 C11 104.1(12)
C9 C10 H10A 110.9
C11 C10 H10A 110.9
C9 C10 H10B 110.9
C11 C10 H10B 110.9
H10A C10 H10B 109.0
C12 C11 C10 103.0(11)
C12 C11 H11A 111.2
C10 C11 H11A 111.2
C12 C11 H11B 111.2
C10 C11 H11B 111.2
H11A C11 H11B 109.1
N3 C12 C11 105.5(10)
N3 C12 C13 108.0(11)
C11 C12 C13 104.9(11)
N3 C12 C16 111.7(12)
C11 C12 C16 113.4(13)
C13 C12 C16 112.8(12)
C9 C13 C15 110.6(12)
C9 C13 C14 114.7(11)
C15 C13 C14 107.2(13)
C9 C13 C12 97.7(11)
C15 C13 C12 111.8(11)
C14 C13 C12 114.7(12)
C13 C14 H14A 109.5
C13 C14 H14B 109.5
H14A C14 H14B 109.5
C13 C14 H14C 109.5
H14A C14 H14C 109.5
H14B C14 H14C 109.5
C13 C15 H15A 109.5
C13 C15 H15B 109.5
H15A C15 H15B 109.5
C13 C15 H15C 109.5
H15A C15 H15C 109.5
H15B C15 H15C 109.5
C12 C16 H16A 109.5
C12 C16 H16B 109.5
H16A C16 H16B 109.5
C12 C16 H16C 109.5
H16A C16 H16C 109.5
H16B C16 H16C 109.5
N3 C17 C18 116.6(12)
N3 C17 H17A 108.2
C18 C17 H17A 108.2
N3 C17 H17B 108.2
C18 C17 H17B 108.2
H17A C17 H17B 107.3
C19 C18 C23 116.8(13)
C19 C18 C17 120.7(12)
C23 C18 C17 122.4(13)
C20 C19 C18 119.5(14)
C20 C19 P1 121.6(11)
C18 C19 P1 118.9(10)
C21 C20 C19 121.8(16)
C21 C20 H20 119.1
C19 C20 H20 119.1
C22 C21 C20 119.5(15)
C22 C21 H21 120.2
C20 C21 H21 120.2
C21 C22 C23 120.3(15)
C21 C22 H22 119.9
C23 C22 H22 119.9
C22 C23 C18 122.1(15)
C22 C23 H23 119.0
C18 C23 H23 119.0
C29 C24 C25 118.0(15)
C29 C24 P1 121.5(13)
C25 C24 P1 120.4(13)
C26 C25 C24 120.6(17)
C26 C25 H25 119.7
C24 C25 H25 119.7
C25 C26 C27 120.5(18)
C25 C26 H26 119.8
C27 C26 H26 119.8
C26 C27 C28 118.9(17)
C26 C27 H27 120.5
C28 C27 H27 120.5
C29 C28 C27 119.9(17)
C29 C28 H28 120.1
C27 C28 H28 120.1
C28 C29 C24 121.7(17)
C28 C29 H29 119.1
C24 C29 H29 119.1
C35 C30 C31 117.2(16)
C35 C30 P1 125.9(14)
C31 C30 P1 116.9(14)
C32 C31 C30 118(2)
C32 C31 H31 121.1
C30 C31 H31 121.1
C31 C32 C33 122(2)
C31 C32 H32 119.0
C33 C32 H32 119.0
C34 C33 C32 120.3(19)
C34 C33 H33 119.9
C32 C33 H33 119.9
C33 C34 C35 117(2)
C33 C34 H34 121.6
C35 C34 H34 121.6
C34 C35 C30 126(2)
C34 C35 H35 117.1
C30 C35 H35 117.1
N4 C36 C37 123.2(13)
N4 C36 H36 118.4
C37 C36 H36 118.4
C38 C37 C36 117.0(15)
C38 C37 H37 121.5
C36 C37 H37 121.5
C39 C38 C37 120.1(14)
C39 C38 H38 119.9
C37 C38 H38 119.9
C38 C39 C40 119.6(13)
C38 C39 H39 120.2
C40 C39 H39 120.2
N4 C40 C39 122.1(13)
N4 C40 C41 120.7(12)
C39 C40 C41 117.2(12)
C42 C41 N5 112.0(12)
C42 C41 C40 117.6(11)
N5 C41 C40 107.7(10)
C42 C41 H41 106.3
N5 C41 H41 106.3
C40 C41 H41 106.3
C41 C42 H42A 109.5
C41 C42 H42B 109.5
H42A C42 H42B 109.5
C41 C42 H42C 109.5
H42A C42 H42C 109.5
H42B C42 H42C 109.5
N6 C43 N5 123.2(12)
N5 C44 C45 110.2(12)
N5 C44 C48 105.9(10)
C45 C44 C48 102.8(13)
N5 C44 H44 112.4
C45 C44 H44 112.4
C48 C44 H44 112.4
C44 C45 C46 107.5(12)
C44 C45 H45A 110.2
C46 C45 H45A 110.2
C44 C45 H45B 110.2
C46 C45 H45B 110.2
H45A C45 H45B 108.5
C45 C46 C47 104.0(13)
C45 C46 H46A 111.0
C47 C46 H46A 111.0
C45 C46 H46B 111.0
C47 C46 H46B 111.0
H46A C46 H46B 109.0
C51 C47 N6 111.6(12)
C51 C47 C46 114.3(16)
N6 C47 C46 107.4(12)
C51 C47 C48 114.5(15)
N6 C47 C48 105.5(11)
C46 C47 C48 102.7(12)
C49 C48 C47 115.5(12)
C49 C48 C50 107.6(14)
C47 C48 C50 110.8(13)
C49 C48 C44 114.5(13)
C47 C48 C44 99.2(12)
C50 C48 C44 108.9(11)
C48 C49 H49A 109.5
C48 C49 H49B 109.5
H49A C49 H49B 109.5
C48 C49 H49C 109.5
H49A C49 H49C 109.5
H49B C49 H49C 109.5
C48 C50 H50A 109.5
C48 C50 H50B 109.5
H50A C50 H50B 109.5
C48 C50 H50C 109.5
H50A C50 H50C 109.5
H50B C50 H50C 109.5
C47 C51 H51A 109.5
C47 C51 H51B 109.5
H51A C51 H51B 109.5
C47 C51 H51C 109.5
H51A C51 H51C 109.5
H51B C51 H51C 109.5
N6 C52 C53 114.5(11)
N6 C52 H52A 108.6
C53 C52 H52A 108.6
N6 C52 H52B 108.6
C53 C52 H52B 108.6
H52A C52 H52B 107.6
C58 C53 C54 118.7(13)
C58 C53 C52 122.8(13)
C54 C53 C52 118.5(11)
C55 C54 C53 119.9(13)
C55 C54 P2 120.1(11)
C53 C54 P2 119.9(10)
C56 C55 C54 118.7(14)
C56 C55 H55 120.7
C54 C55 H55 120.7
C57 C56 C55 121.2(15)
C57 C56 H56 119.4
C55 C56 H56 119.4
C58 C57 C56 120.6(15)
C58 C57 H57 119.7
C56 C57 H57 119.7
C57 C58 C53 120.8(14)
C57 C58 H58 119.6
C53 C58 H58 119.6
C64 C59 C60 118.9(15)
C64 C59 P2 121.9(12)
C60 C59 P2 119.2(11)
C59 C60 C61 121.1(15)
C59 C60 H60 119.5
C61 C60 H60 119.5
C62 C61 C60 118.3(17)
C62 C61 H61 120.9
C60 C61 H61 120.9
C61 C62 C63 120.6(17)
C61 C62 H62 119.7
C63 C62 H62 119.7
C62 C63 C64 121.3(17)
C62 C63 H63 119.3
C64 C63 H63 119.3
C59 C64 C63 119.7(16)
C59 C64 H64 120.2
C63 C64 H64 120.2
C70 C65 C66 119.4(12)
C70 C65 P2 122.1(11)
C66 C65 P2 118.5(10)
C65 C66 C67 118.7(15)
C65 C66 H66 120.6
C67 C66 H66 120.6
C68 C67 C66 121.2(15)
C68 C67 H67 119.4
C66 C67 H67 119.4
C67 C68 C69 120.4(15)
C67 C68 H68 119.8
C69 C68 H68 119.8
C68 C69 C70 121.6(17)
C68 C69 H69 119.2
C70 C69 H69 119.2
C65 C70 C69 118.4(15)
C65 C70 H70 120.8
C69 C70 H70 120.8
F3 C71 F1 105.5(13)
F3 C71 F2 105.9(14)
F1 C71 F2 107.4(15)
F3 C71 S1 114.5(11)
F1 C71 S1 111.8(11)
F2 C71 S1 111.3(11)
F4 C72 F5 107.2(14)
F4 C72 F6 110.3(13)
F5 C72 F6 107.3(14)
F4 C72 S2 112.2(11)
F5 C72 S2 110.3(10)
F6 C72 S2 109.3(12)
Cl2 C73 Cl1 94.6(17)
Cl2 C73 H73A 112.8
Cl1 C73 H73A 112.8
Cl2 C73 H73B 112.8
Cl1 C73 H73B 112.8
H73A C73 H73B 110.3
Cl3 C74 Cl4 106.1(15)
Cl3 C74 H74A 110.5
Cl4 C74 H74A 110.5
Cl3 C74 H74B 110.5
Cl4 C74 H74B 110.5
H74A C74 H74B 108.7
Cl6 C75 Cl5 113.7(14)
Cl6 C75 H75A 108.8
Cl5 C75 H75A 108.8
Cl6 C75 H75B 108.8
Cl5 C75 H75B 108.8
H75A C75 H75B 107.7
Cl8 C76 Cl7 111.5(15)
Cl8 C76 H76A 109.3
Cl7 C76 H76A 109.3
Cl8 C76 H76B 109.3
Cl7 C76 H76B 109.3
H76A C76 H76B 108.0
Cl10 C77 Cl9 111(2)
Cl10 C77 H77A 109.5
Cl9 C77 H77A 109.5
Cl10 C77 H77B 109.5
Cl9 C77 H77B 109.5
H77A C77 H77B 108.1
O7 C78 H78A 109.5
O7 C78 H78B 109.5
H78A C78 H78B 109.5
O7 C78 H78C 109.5
H78A C78 H78C 109.5
H78B C78 H78C 109.5
C1 N1 C5 118.2(11)
C1 N1 Ag1 115.9(8)
C5 N1 Ag1 125.8(9)
C8 N2 C9 117.0(11)
C8 N2 C6 114.2(11)
C9 N2 C6 127.4(11)
C8 N3 C17 116.8(11)
C8 N3 C12 120.2(11)
C17 N3 C12 121.1(11)
C40 N4 C36 118.0(11)
C40 N4 Ag2 134.2(9)
C36 N4 Ag2 107.1(8)
C43 N5 C44 119.9(11)
C43 N5 C41 121.2(10)
C44 N5 C41 118.8(10)
C43 N6 C52 118.2(11)
C43 N6 C47 119.9(11)
C52 N6 C47 121.3(11)
S1 O1 Ag1 129.8(6)
S2 O6 Ag2 127.4(6)
C30 P1 C19 104.1(7)
C30 P1 C24 106.6(7)
C19 P1 C24 100.7(6)
C30 P1 Ag2 108.2(5)
C19 P1 Ag2 121.2(4)
C24 P1 Ag2 114.7(5)
C65 P2 C59 106.0(6)
C65 P2 C54 103.4(6)
C59 P2 C54 101.5(6)
C65 P2 Ag1 111.3(3)
C59 P2 Ag1 113.0(5)
C54 P2 Ag1 120.3(5)
F12 P3 F11 177.2(13)
F12 P3 F8 93.1(13)
F11 P3 F8 89.7(11)
F12 P3 F10 87.1(13)
F11 P3 F10 90.1(10)
F8 P3 F10 178.6(10)
F12 P3 F9 89.4(12)
F11 P3 F9 90.2(10)
F8 P3 F9 90.9(9)
F10 P3 F9 87.7(9)
F12 P3 F7 92.6(11)
F11 P3 F7 87.7(9)
F8 P3 F7 90.7(8)
F10 P3 F7 90.7(7)
F9 P3 F7 177.4(8)
F14 P4 F18 91.5(11)
F14 P4 F13 91.5(7)
F18 P4 F13 87.0(8)
F14 P4 F15 88.9(7)
F18 P4 F15 92.3(8)
F13 P4 F15 179.2(9)
F14 P4 F17 91.2(12)
F18 P4 F17 175.7(8)
F13 P4 F17 89.5(8)
F15 P4 F17 91.2(8)
F14 P4 F16 179.2(8)
F18 P4 F16 88.2(8)
F13 P4 F16 87.7(7)
F15 P4 F16 91.9(7)
F17 P4 F16 89.1(9)
O2 S1 O3 113.3(9)
O2 S1 O1 115.1(8)
O3 S1 O1 113.8(7)
O2 S1 C71 104.3(8)
O3 S1 C71 103.8(7)
O1 S1 C71 105.0(7)
O5 S2 O6 114.3(6)
O5 S2 O4 116.2(6)
O6 S2 O4 113.7(7)
O5 S2 C72 103.4(7)
O6 S2 C72 102.6(7)
O4 S2 C72 104.4(7)
N1 Ag1 P2 140.5(3)
N1 Ag1 O1 99.3(4)
P2 Ag1 O1 115.5(3)
N4 Ag2 P1 138.1(3)
N4 Ag2 O6 102.7(4)
P1 Ag2 O6 115.4(3)

loop_
_geom_bond_atom_site_label_1
_geom_bond_atom_site_label_2
_geom_bond_distance
C1 N1 1.330(18)
C1 C2 1.38(2)
C1 H1 0.9500
C2 C3 1.34(2)
C2 H2 0.9500
C3 C4 1.38(2)
C3 H3 0.9500
C4 C5 1.377(18)
C4 H4 0.9500
C5 N1 1.335(15)
C5 C6 1.512(18)
C6 N2 1.497(17)
C6 C7 1.553(19)
C6 H6 1.0000
C7 H7A 0.9800
C7 H7B 0.9800
C7 H7C 0.9800
C8 N2 1.321(17)
C8 N3 1.325(17)
C9 N2 1.479(15)
C9 C13 1.50(2)
C9 C10 1.532(19)
C9 H9 1.0000
C10 C11 1.58(2)
C10 H10A 0.9900
C10 H10B 0.9900
C11 C12 1.54(2)
C11 H11A 0.9900
C11 H11B 0.9900
C12 N3 1.490(16)
C12 C13 1.545(18)
C12 C16 1.58(2)
C13 C15 1.523(19)
C13 C14 1.544(19)
C14 H14A 0.9800
C14 H14B 0.9800
C14 H14C 0.9800
C15 H15A 0.9800
C15 H15B 0.9800
C15 H15C 0.9800
C16 H16A 0.9800
C16 H16B 0.9800
C16 H16C 0.9800
C17 N3 1.463(17)
C17 C18 1.492(19)
C17 H17A 0.9900
C17 H17B 0.9900
C18 C19 1.42(2)
C18 C23 1.424(19)
C19 C20 1.41(2)
C19 P1 1.841(15)
C20 C21 1.38(2)
C20 H20 0.9500
C21 C22 1.37(3)
C21 H21 0.9500
C22 C23 1.38(2)
C22 H22 0.9500
C23 H23 0.9500
C24 C29 1.38(2)
C24 C25 1.39(2)
C24 P1 1.846(15)
C25 C26 1.36(2)
C25 H25 0.9500
C26 C27 1.37(3)
C26 H26 0.9500
C27 C28 1.40(3)
C27 H27 0.9500
C28 C29 1.34(3)
C28 H28 0.9500
C29 H29 0.9500
C30 C35 1.39(2)
C30 C31 1.42(3)
C30 P1 1.794(14)
C31 C32 1.35(3)
C31 H31 0.9500
C32 C33 1.45(4)
C32 H32 0.9500
C33 C34 1.35(4)
C33 H33 0.9500
C34 C35 1.36(2)
C34 H34 0.9500
C35 H35 0.9500
C36 N4 1.379(19)
C36 C37 1.39(2)
C36 H36 0.9500
C37 C38 1.37(2)
C37 H37 0.9500
C38 C39 1.37(2)
C38 H38 0.9500
C39 C40 1.41(2)
C39 H39 0.9500
C40 N4 1.293(16)
C40 C41 1.537(19)
C41 C42 1.49(2)
C41 N5 1.504(16)
C41 H41 1.0000
C42 H42A 0.9800
C42 H42B 0.9800
C42 H42C 0.9800
C43 N6 1.282(18)
C43 N5 1.333(17)
C44 N5 1.473(17)
C44 C45 1.48(2)
C44 C48 1.567(19)
C44 H44 1.0000
C45 C46 1.55(3)
C45 H45A 0.9900
C45 H45B 0.9900
C46 C47 1.56(2)
C46 H46A 0.9900
C46 H46B 0.9900
C47 C51 1.47(2)
C47 N6 1.527(17)
C47 C48 1.56(2)
C48 C49 1.50(2)
C48 C50 1.559(19)
C49 H49A 0.9800
C49 H49B 0.9800
C49 H49C 0.9800
C50 H50A 0.9800
C50 H50B 0.9800
C50 H50C 0.9800
C51 H51A 0.9800
C51 H51B 0.9800
C51 H51C 0.9800
C52 N6 1.476(15)
C52 C53 1.492(17)
C52 H52A 0.9900
C52 H52B 0.9900
C53 C58 1.390(17)
C53 C54 1.43(2)
C54 C55 1.417(19)
C54 P2 1.841(14)
C55 C56 1.39(2)
C55 H55 0.9500
C56 C57 1.38(3)
C56 H56 0.9500
C57 C58 1.38(2)
C57 H57 0.9500
C58 H58 0.9500
C59 C64 1.37(2)
C59 C60 1.38(2)
C59 P2 1.810(16)
C60 C61 1.42(2)
C60 H60 0.9500
C61 C62 1.36(3)
C61 H61 0.9500
C62 C63 1.36(3)
C62 H62 0.9500
C63 C64 1.40(2)
C63 H63 0.9500
C64 H64 0.9500
C65 C70 1.40(2)
C65 C66 1.407(19)
C65 P2 1.806(11)
C66 C67 1.42(2)
C66 H66 0.9500
C67 C68 1.34(3)
C67 H67 0.9500
C68 C69 1.35(3)
C68 H68 0.9500
C69 C70 1.42(2)
C69 H69 0.9500
C70 H70 0.9500
C71 F3 1.30(2)
C71 F1 1.320(18)
C71 F2 1.349(19)
C71 S1 1.788(15)
C72 F4 1.285(18)
C72 F5 1.328(18)
C72 F6 1.364(18)
C72 S2 1.833(17)
C73 Cl2 1.90(3)
C73 Cl1 2.01(4)
C73 H73A 0.9900
C73 H73B 0.9900
C74 Cl3 1.72(3)
C74 Cl4 1.85(3)
C74 H74A 0.9900
C74 H74B 0.9900
C75 Cl6 1.66(2)
C75 Cl5 1.80(3)
C75 H75A 0.9900
C75 H75B 0.9900
C76 Cl8 1.72(3)
C76 Cl7 1.81(3)
C76 H76A 0.9900
C76 H76B 0.9900
C77 Cl10 1.66(5)
C77 Cl9 1.75(3)
C77 H77A 0.9900
C77 H77B 0.9900
C78 O7 1.519(12)
C78 H78A 0.9800
C78 H78B 0.9800
C78 H78C 0.9800
N1 Ag1 2.247(10)
N4 Ag2 2.319(10)
O1 S1 1.449(11)
O1 Ag1 2.538(11)
O2 S1 1.433(11)
O3 S1 1.447(12)
O4 S2 1.443(10)
O5 S2 1.416(11)
O6 S2 1.439(10)
O6 Ag2 2.464(11)
F7 P3 1.621(14)
F8 P3 1.583(15)
F9 P3 1.610(15)
F10 P3 1.600(14)
F11 P3 1.552(15)
F12 P3 1.549(14)
F13 P4 1.575(11)
F14 P4 1.559(14)
F15 P4 1.581(11)
F16 P4 1.601(13)
F17 P4 1.593(16)
F18 P4 1.571(13)
P1 Ag2 2.386(3)
P2 Ag1 2.367(3)
